data_7062217
loop_
_publ_author_name
'Zuba\,s, Andreea'
'Ghinet, Alina'
'Shova, Sergiu'
'B\^icu, Elena'

_publ_section_title
;
 1,3-Dipolar cycloaddition of cycloimmonium salts and
 4-(trimethylsilyl)-3-butyn-2-one to access new functionalized indolizines
 with potential cytostatic activity
;
_journal_issue 8
_journal_name_full 'New Journal of Chemistry'
_journal_page_first 3758
_journal_page_last 3772
_journal_paper_doi 10.1039/D2NJ05257A
_journal_volume 47
_journal_year 2023
_chemical_formula_moiety 'C22 H12 Br2 N2 O'
_chemical_formula_sum 'C22 H12 Br2 N2 O'
_chemical_formula_weight 480.16
_space_group_crystal_system orthorhombic
_space_group_IT_number 61
_space_group_name_Hall '-P 2ac 2ab'
_space_group_name_H-M_alt 'P b c a'
_atom_sites_solution_hydrogens geom
_atom_sites_solution_primary dual
_audit_creation_date 2022-07-18
_audit_creation_method
;
Olex2 1.5
(compiled 2022.04.07 svn.rca3783a0 for OlexSys, GUI svn.r6498)
;
_audit_update_record
;
2022-10-14 deposited with the CCDC.	2023-01-09 downloaded from the CCDC.
;
_cell_angle_alpha 90
_cell_angle_beta 90
_cell_angle_gamma 90
_cell_formula_units_Z 8
_cell_length_a 14.0194(10)
_cell_length_b 7.5074(6)
_cell_length_c 35.454(3)
_cell_measurement_reflns_used 2458
_cell_measurement_temperature 240.00(10)
_cell_measurement_theta_max 21.2730
_cell_measurement_theta_min 1.8680
_cell_volume 3731.5(5)
_computing_cell_refinement 'CrysAlisPro 1.171.41.104a (Rigaku OD, 2021)'
_computing_data_collection 'CrysAlisPro 1.171.41.104a (Rigaku OD, 2021)'
_computing_data_reduction 'CrysAlisPro 1.171.41.104a (Rigaku OD, 2021)'
_computing_molecular_graphics 'Olex2 1.5 (Dolomanov et al., 2009)'
_computing_publication_material 'Olex2 1.5 (Dolomanov et al., 2009)'
_computing_structure_refinement 'SHELXL 2018/3 (Sheldrick, 2015)'
_computing_structure_solution 'SHELXT  (Sheldrick, 2015)'
_diffrn_ambient_environment N~2~
_diffrn_ambient_temperature 240.00(10)
_diffrn_detector 'CCD plate'
_diffrn_detector_area_resol_mean 16.1593
_diffrn_detector_type Eos
_diffrn_measured_fraction_theta_full 0.999
_diffrn_measured_fraction_theta_max 0.999
_diffrn_measurement_details
;
List of Runs (angles in degrees, time in seconds):

  # Type    Start    End  Width  t~exp~   \w     \q     \k     \f   Frames
#--------------------------------------------------------------------------
  1  \w    -47.00   5.00   1.00    5.00    --  -15.44 112.00 -28.00   52
  2  \w     21.00  46.00   1.00    5.00    --   17.94-112.00-121.00   25
  3  \w    -88.00 -39.00   1.00    5.00    --  -15.44-178.00   0.00   49
  4  \w     -9.00  30.00   1.00    5.00    --   17.94  77.00 150.00   39
  5  \w      2.00  82.00   1.00    5.00    --   17.94  57.00-150.00   80
  6  \w     -7.00   4.00   1.00    5.00    --   17.94  77.00-120.00   11
;
_diffrn_measurement_device 'four-circle diffractometer'
_diffrn_measurement_device_type 'Xcalibur, Eos'
_diffrn_measurement_method '\w scans'
_diffrn_orient_matrix_type 'CrysAlisPro convention (1999,Acta A55,543-557)'
_diffrn_orient_matrix_UB_11 -0.0320585000
_diffrn_orient_matrix_UB_12 -0.0249054000
_diffrn_orient_matrix_UB_13 -0.0145558000
_diffrn_orient_matrix_UB_21 -0.0161630000
_diffrn_orient_matrix_UB_22 0.0893703000
_diffrn_orient_matrix_UB_23 -0.0012843000
_diffrn_orient_matrix_UB_31 0.0356205000
_diffrn_orient_matrix_UB_32 0.0180603000
_diffrn_orient_matrix_UB_33 -0.0136660000
_diffrn_radiation_monochromator graphite
_diffrn_radiation_probe x-ray
_diffrn_radiation_type 'Mo K\a'
_diffrn_radiation_wavelength 0.71073
_diffrn_reflns_av_R_equivalents 0.0923
_diffrn_reflns_av_unetI/netI 0.0970
_diffrn_reflns_Laue_measured_fraction_full 0.999
_diffrn_reflns_Laue_measured_fraction_max 0.999
_diffrn_reflns_limit_h_max 16
_diffrn_reflns_limit_h_min -16
_diffrn_reflns_limit_k_max 8
_diffrn_reflns_limit_k_min -8
_diffrn_reflns_limit_l_max 34
_diffrn_reflns_limit_l_min -42
_diffrn_reflns_number 16286
_diffrn_reflns_point_group_measured_fraction_full 0.999
_diffrn_reflns_point_group_measured_fraction_max 0.999
_diffrn_reflns_theta_full 25.027
_diffrn_reflns_theta_max 25.027
_diffrn_reflns_theta_min 1.852
_diffrn_source 'fine-focus sealed X-ray tube'
_diffrn_source_type 'Enhance (Mo) X-ray Source'
_exptl_absorpt_coefficient_mu 4.359
_exptl_absorpt_correction_T_max 1.00000
_exptl_absorpt_correction_T_min 0.20388
_exptl_absorpt_correction_type multi-scan
_exptl_absorpt_process_details
;
CrysAlisPro 1.171.41.104a (Rigaku Oxford Diffraction, 2021)
Empirical absorption correction using spherical harmonics,
implemented in SCALE3 ABSPACK scaling algorithm.
;
_exptl_crystal_colour 'clear light yellow'
_exptl_crystal_colour_lustre clear
_exptl_crystal_colour_modifier light
_exptl_crystal_colour_primary yellow
_exptl_crystal_density_diffrn 1.709
_exptl_crystal_description prism
_exptl_crystal_F_000 1888
_exptl_crystal_size_max 0.3
_exptl_crystal_size_mid 0.2
_exptl_crystal_size_min 0.1
_refine_diff_density_max 0.546
_refine_diff_density_min -0.475
_refine_diff_density_rms 0.103
_refine_ls_extinction_coef 0.00044(5)
_refine_ls_extinction_expression Fc^*^=kFc[1+0.001xFc^2^\l^3^/sin(2\q)]^-1/4^
_refine_ls_extinction_method 'SHELXL-2018/3 (Sheldrick 2018)'
_refine_ls_goodness_of_fit_ref 1.063
_refine_ls_hydrogen_treatment constr
_refine_ls_matrix_type full
_refine_ls_number_parameters 245
_refine_ls_number_reflns 3293
_refine_ls_number_restraints 0
_refine_ls_restrained_S_all 1.063
_refine_ls_R_factor_all 0.1248
_refine_ls_R_factor_gt 0.0618
_refine_ls_shift/su_max 0.001
_refine_ls_shift/su_mean 0.000
_refine_ls_structure_factor_coef Fsqd
_refine_ls_weighting_details 'w=1/[\s^2^(Fo^2^)+3.0554P] where P=(Fo^2^+2Fc^2^)/3'
_refine_ls_weighting_scheme calc
_refine_ls_wR_factor_gt 0.0654
_refine_ls_wR_factor_ref 0.0807
_reflns_Friedel_coverage 0.000
_reflns_number_gt 1966
_reflns_number_total 3293
_reflns_threshold_expression 'I > 2\s(I)'
_cod_data_source_file d2nj05257a2.cif
_cod_data_source_block shi_4957_elba_autored
_cod_depositor_comments 'Adding full bibliography for 7062215--7062217.cif.'
_cod_database_code 7062217
_shelx_shelxl_version_number 2018/3
_chemical_oxdiff_formula C20H20N1O2Br1
_chemical_oxdiff_usercomment 43_FR16
_shelx_space_group_comment
;
The symmetry employed for this shelxl refinement is uniquely defined
by the following loop, which should always be used as a source of
symmetry information in preference to the above space-group names.
They are only intended as comments.
;
_shelx_estimated_absorpt_t_max 0.670
_shelx_estimated_absorpt_t_min 0.355
_olex2_refinement_description
;
1. Fixed Uiso
 At 1.2 times of:
  All C(H) groups
2.a Aromatic/amide H refined with riding coordinates:
 C2(H2), C3(H3), C5(H5), C6(H6), C8(H8), C13(H13), C14(H14), C16(H16),
 C17(H17), C18(H18), C20(H20), C21(H21)
;
_olex2_submission_special_instructions 'No special instructions were received'
_oxdiff_exptl_absorpt_empirical_details
;
Empirical correction (ABSPACK) includes:
- Absorption correction using spherical harmonics
- Frame scaling
;
_oxdiff_exptl_absorpt_empirical_full_max 3.112
_oxdiff_exptl_absorpt_empirical_full_min 0.595

loop_
_space_group_symop_operation_xyz
'x, y, z'
'-x+1/2, -y, z+1/2'
'-x, y+1/2, -z+1/2'
'x+1/2, -y+1/2, -z'
'-x, -y, -z'
'x-1/2, y, -z-1/2'
'x, -y-1/2, z-1/2'
'-x-1/2, y-1/2, z'

loop_
_atom_site_label
_atom_site_type_symbol
_atom_site_fract_x
_atom_site_fract_y
_atom_site_fract_z
_atom_site_U_iso_or_equiv
_atom_site_adp_type
_atom_site_occupancy
_atom_site_site_symmetry_order
_atom_site_calc_flag
_atom_site_refinement_flags_posn
_atom_site_refinement_flags_adp
_atom_site_refinement_flags_occupancy
_atom_site_disorder_assembly
_atom_site_disorder_group
Br1 Br 0.56932(5) -0.07553(10) 0.27170(2) 0.0667(3) Uani 1 1 d . . . . .
Br2 Br 0.19374(4) 0.57500(9) 0.28810(2) 0.0486(2) Uani 1 1 d . . . . .
O1 O 0.4280(3) 0.5435(5) 0.45467(11) 0.0429(11) Uani 1 1 d . . . . .
N1 N 0.6223(3) 0.6450(6) 0.44770(14) 0.0319(12) Uani 1 1 d . . . . .
N2 N 0.5888(4) 0.9784(8) 0.55992(17) 0.0667(19) Uani 1 1 d . . . . .
C1 C 0.6154(3) 0.3617(7) 0.36348(16) 0.0275(14) Uani 1 1 d . . . . .
C2 C 0.6635(4) 0.3711(8) 0.32923(18) 0.0410(17) Uani 1 1 d . . . . .
H2 H 0.706191 0.465305 0.324725 0.049 Uiso 1 1 calc R U . . .
C3 C 0.6491(4) 0.2430(8) 0.30171(19) 0.0449(18) Uani 1 1 d . . . . .
H3 H 0.681511 0.250710 0.278548 0.054 Uiso 1 1 calc R U . . .
C4 C 0.5870(4) 0.1040(8) 0.30848(16) 0.0372(16) Uani 1 1 d . . . . .
C5 C 0.5380(4) 0.0940(7) 0.34171(16) 0.0347(15) Uani 1 1 d . . . . .
H5 H 0.494900 0.000204 0.345950 0.042 Uiso 1 1 calc R U . . .
C6 C 0.5518(4) 0.2214(7) 0.36882(16) 0.0330(15) Uani 1 1 d . . . . .
H6 H 0.517654 0.213975 0.391569 0.040 Uiso 1 1 calc R U . . .
C7 C 0.6344(4) 0.4910(7) 0.39373(16) 0.0304(15) Uani 1 1 d . . . . .
C8 C 0.7262(4) 0.5418(7) 0.40491(17) 0.0343(15) Uani 1 1 d . . . . .
H8 H 0.782850 0.516152 0.391835 0.041 Uiso 1 1 calc R U . . .
C9 C 0.7198(4) 0.6359(7) 0.43825(18) 0.0347(16) Uani 1 1 d . . . . .
C10 C 0.5693(4) 0.5581(7) 0.41981(16) 0.0310(14) Uani 1 1 d . . . . .
C11 C 0.4655(4) 0.5456(7) 0.42335(17) 0.0317(15) Uani 1 1 d . . . . .
C12 C 0.4050(4) 0.5446(7) 0.38902(16) 0.0266(14) Uani 1 1 d . . . . .
C13 C 0.4344(4) 0.6116(6) 0.35459(16) 0.0295(14) Uani 1 1 d . . . . .
H13 H 0.497192 0.653273 0.351747 0.035 Uiso 1 1 calc R U . . .
C14 C 0.3727(4) 0.6180(7) 0.32444(16) 0.0302(14) Uani 1 1 d . . . . .
H14 H 0.393386 0.662463 0.301048 0.036 Uiso 1 1 calc R U . . .
C15 C 0.2805(4) 0.5588(7) 0.32881(17) 0.0354(15) Uani 1 1 d . . . . .
C16 C 0.2488(4) 0.4928(7) 0.36303(17) 0.0361(16) Uani 1 1 d . . . . .
H16 H 0.185531 0.453872 0.365931 0.043 Uiso 1 1 calc R U . . .
C17 C 0.3120(4) 0.4853(7) 0.39279(16) 0.0342(15) Uani 1 1 d . . . . .
H17 H 0.291572 0.439128 0.416065 0.041 Uiso 1 1 calc R U . . .
C18 C 0.5914(4) 0.7339(7) 0.47873(16) 0.0362(16) Uani 1 1 d . . . . .
H18 H 0.525754 0.743445 0.483757 0.043 Uiso 1 1 calc R U . . .
C19 C 0.6561(5) 0.8092(8) 0.50249(18) 0.0388(17) Uani 1 1 d . . . . .
C20 C 0.7558(5) 0.7949(8) 0.49536(19) 0.0456(18) Uani 1 1 d . . . . .
H20 H 0.800297 0.842742 0.512399 0.055 Uiso 1 1 calc R U . . .
C21 C 0.7853(4) 0.7112(7) 0.46365(19) 0.0428(17) Uani 1 1 d . . . . .
H21 H 0.850961 0.703287 0.458505 0.051 Uiso 1 1 calc R U . . .
C22 C 0.6187(5) 0.9019(9) 0.5348(2) 0.0483(19) Uani 1 1 d . . . . .

loop_
_atom_site_aniso_label
_atom_site_aniso_U_11
_atom_site_aniso_U_22
_atom_site_aniso_U_33
_atom_site_aniso_U_23
_atom_site_aniso_U_13
_atom_site_aniso_U_12
Br1 0.0687(5) 0.0653(5) 0.0660(6) -0.0306(4) 0.0189(4) -0.0121(4)
Br2 0.0405(4) 0.0582(5) 0.0471(5) 0.0076(4) -0.0106(3) -0.0018(4)
O1 0.037(2) 0.057(3) 0.034(3) -0.007(2) 0.002(2) -0.008(2)
N1 0.031(3) 0.027(3) 0.038(3) 0.005(3) -0.004(3) -0.002(2)
N2 0.085(5) 0.066(5) 0.049(4) -0.007(3) -0.001(4) -0.011(4)
C1 0.017(3) 0.029(3) 0.037(4) 0.005(3) 0.002(3) 0.001(3)
C2 0.036(4) 0.039(4) 0.048(5) 0.001(3) 0.010(3) -0.006(3)
C3 0.043(4) 0.040(4) 0.051(5) -0.002(4) 0.015(4) 0.000(4)
C4 0.038(4) 0.037(4) 0.037(4) -0.007(3) 0.008(3) 0.007(3)
C5 0.026(3) 0.036(4) 0.042(4) -0.004(3) 0.005(3) -0.004(3)
C6 0.027(3) 0.037(4) 0.035(4) 0.001(3) 0.005(3) 0.007(3)
C7 0.035(4) 0.027(3) 0.030(4) 0.010(3) -0.003(3) -0.003(3)
C8 0.033(4) 0.025(3) 0.045(4) 0.006(3) 0.003(3) -0.003(3)
C9 0.029(3) 0.030(4) 0.044(4) 0.012(3) 0.000(3) -0.001(3)
C10 0.035(3) 0.029(3) 0.030(4) 0.000(3) -0.004(3) -0.003(3)
C11 0.032(3) 0.026(3) 0.037(4) -0.005(3) 0.002(3) -0.002(3)
C12 0.028(3) 0.022(3) 0.030(4) -0.002(3) 0.002(3) 0.001(3)
C13 0.022(3) 0.024(3) 0.043(4) 0.002(3) 0.000(3) -0.001(3)
C14 0.039(3) 0.027(3) 0.025(4) 0.007(3) 0.001(3) 0.000(3)
C15 0.036(3) 0.031(4) 0.039(4) -0.009(3) -0.004(3) 0.000(3)
C16 0.027(3) 0.041(4) 0.040(4) -0.003(3) 0.002(3) -0.009(3)
C17 0.040(4) 0.035(4) 0.028(4) 0.001(3) 0.006(3) -0.005(3)
C18 0.043(4) 0.031(4) 0.035(4) 0.005(3) 0.006(4) -0.002(3)
C19 0.057(5) 0.031(4) 0.029(4) 0.002(3) -0.009(4) -0.006(3)
C20 0.053(4) 0.035(4) 0.049(5) 0.009(4) -0.018(4) -0.012(4)
C21 0.032(4) 0.036(4) 0.060(5) 0.010(4) -0.013(4) -0.009(3)
C22 0.056(5) 0.044(5) 0.044(5) 0.007(4) -0.016(4) -0.013(4)

loop_
_atom_type_symbol
_atom_type_description
_atom_type_scat_dispersion_real
_atom_type_scat_dispersion_imag
_atom_type_scat_source
C C 0.0033 0.0016 'International Tables Vol C Tables 4.2.6.8 and 6.1.1.4'
H H 0.0000 0.0000 'International Tables Vol C Tables 4.2.6.8 and 6.1.1.4'
Br Br -0.2901 2.4595 'International Tables Vol C Tables 4.2.6.8 and 6.1.1.4'
N N 0.0061 0.0033 'International Tables Vol C Tables 4.2.6.8 and 6.1.1.4'
O O 0.0106 0.0060 'International Tables Vol C Tables 4.2.6.8 and 6.1.1.4'

loop_
_geom_angle_atom_site_label_1
_geom_angle_atom_site_label_2
_geom_angle_atom_site_label_3
_geom_angle
_geom_angle_site_symmetry_1
_geom_angle_site_symmetry_3
_geom_angle_publ_flag
C10 N1 C9 108.9(5) . . ?
C18 N1 C9 121.7(5) . . ?
C18 N1 C10 129.3(5) . . ?
C2 C1 C6 117.9(5) . . ?
C2 C1 C7 121.0(5) . . ?
C6 C1 C7 121.1(5) . . ?
C1 C2 H2 119.7 . . ?
C3 C2 C1 120.6(6) . . ?
C3 C2 H2 119.7 . . ?
C2 C3 H3 120.2 . . ?
C4 C3 C2 119.6(6) . . ?
C4 C3 H3 120.2 . . ?
C3 C4 Br1 120.1(5) . . ?
C5 C4 Br1 119.3(5) . . ?
C5 C4 C3 120.6(6) . . ?
C4 C5 H5 120.1 . . ?
C4 C5 C6 119.7(5) . . ?
C6 C5 H5 120.1 . . ?
C1 C6 H6 119.2 . . ?
C5 C6 C1 121.6(5) . . ?
C5 C6 H6 119.2 . . ?
C8 C7 C1 123.6(5) . . ?
C10 C7 C1 127.1(5) . . ?
C10 C7 C8 108.4(5) . . ?
C7 C8 H8 125.6 . . ?
C9 C8 C7 108.8(5) . . ?
C9 C8 H8 125.6 . . ?
C8 C9 N1 106.9(5) . . ?
C8 C9 C21 135.5(6) . . ?
C21 C9 N1 117.5(6) . . ?
N1 C10 C11 119.8(5) . . ?
C7 C10 N1 106.9(5) . . ?
C7 C10 C11 133.2(6) . . ?
O1 C11 C10 120.3(5) . . ?
O1 C11 C12 119.8(5) . . ?
C10 C11 C12 119.9(5) . . ?
C13 C12 C11 123.5(5) . . ?
C13 C12 C17 118.8(5) . . ?
C17 C12 C11 117.4(5) . . ?
C12 C13 H13 119.6 . . ?
C14 C13 C12 120.8(5) . . ?
C14 C13 H13 119.6 . . ?
C13 C14 H14 120.3 . . ?
C15 C14 C13 119.5(5) . . ?
C15 C14 H14 120.3 . . ?
C14 C15 Br2 119.8(5) . . ?
C14 C15 C16 121.0(6) . . ?
C16 C15 Br2 119.1(4) . . ?
C15 C16 H16 120.7 . . ?
C17 C16 C15 118.7(5) . . ?
C17 C16 H16 120.7 . . ?
C12 C17 H17 119.4 . . ?
C16 C17 C12 121.2(5) . . ?
C16 C17 H17 119.4 . . ?
N1 C18 H18 120.2 . . ?
N1 C18 C19 119.6(6) . . ?
C19 C18 H18 120.2 . . ?
C18 C19 C20 120.8(6) . . ?
C18 C19 C22 116.8(6) . . ?
C20 C19 C22 122.3(6) . . ?
C19 C20 H20 120.6 . . ?
C21 C20 C19 118.9(6) . . ?
C21 C20 H20 120.6 . . ?
C9 C21 H21 119.4 . . ?
C20 C21 C9 121.3(6) . . ?
C20 C21 H21 119.4 . . ?
N2 C22 C19 178.6(8) . . ?

loop_
_geom_bond_atom_site_label_1
_geom_bond_atom_site_label_2
_geom_bond_distance
_geom_bond_site_symmetry_2
_geom_bond_publ_flag
Br1 C4 1.892(6) . ?
Br2 C15 1.891(6) . ?
O1 C11 1.229(6) . ?
N1 C9 1.410(6) . ?
N1 C10 1.398(6) . ?
N1 C18 1.358(6) . ?
N2 C22 1.140(8) . ?
C1 C2 1.391(7) . ?
C1 C6 1.392(7) . ?
C1 C7 1.471(7) . ?
C2 H2 0.9400 . ?
C2 C3 1.385(7) . ?
C3 H3 0.9400 . ?
C3 C4 1.381(7) . ?
C4 C5 1.366(7) . ?
C5 H5 0.9400 . ?
C5 C6 1.370(7) . ?
C6 H6 0.9400 . ?
C7 C8 1.399(7) . ?
C7 C10 1.393(7) . ?
C8 H8 0.9400 . ?
C8 C9 1.380(7) . ?
C9 C21 1.405(7) . ?
C10 C11 1.463(7) . ?
C11 C12 1.483(7) . ?
C12 C13 1.383(7) . ?
C12 C17 1.384(7) . ?
C13 H13 0.9400 . ?
C13 C14 1.376(7) . ?
C14 H14 0.9400 . ?
C14 C15 1.376(7) . ?
C15 C16 1.384(7) . ?
C16 H16 0.9400 . ?
C16 C17 1.379(7) . ?
C17 H17 0.9400 . ?
C18 H18 0.9400 . ?
C18 C19 1.360(7) . ?
C19 C20 1.425(8) . ?
C19 C22 1.439(9) . ?
C20 H20 0.9400 . ?
C20 C21 1.353(8) . ?
C21 H21 0.9400 . ?

loop_
_geom_torsion_atom_site_label_1
_geom_torsion_atom_site_label_2
_geom_torsion_atom_site_label_3
_geom_torsion_atom_site_label_4
_geom_torsion
_geom_torsion_site_symmetry_1
_geom_torsion_site_symmetry_2
_geom_torsion_site_symmetry_3
_geom_torsion_site_symmetry_4
_geom_torsion_publ_flag
Br1 C4 C5 C6 178.6(4) . . . . ?
Br2 C15 C16 C17 -178.5(4) . . . . ?
O1 C11 C12 C13 154.9(5) . . . . ?
O1 C11 C12 C17 -20.1(8) . . . . ?
N1 C9 C21 C20 -2.3(8) . . . . ?
N1 C10 C11 O1 -28.9(8) . . . . ?
N1 C10 C11 C12 148.1(5) . . . . ?
N1 C18 C19 C20 -0.4(9) . . . . ?
N1 C18 C19 C22 179.8(5) . . . . ?
C1 C2 C3 C4 -0.5(9) . . . . ?
C1 C7 C8 C9 -168.3(5) . . . . ?
C1 C7 C10 N1 167.5(5) . . . . ?
C1 C7 C10 C11 -9.1(10) . . . . ?
C2 C1 C6 C5 1.2(8) . . . . ?
C2 C1 C7 C8 -45.8(8) . . . . ?
C2 C1 C7 C10 146.2(6) . . . . ?
C2 C3 C4 Br1 -178.3(4) . . . . ?
C2 C3 C4 C5 1.6(9) . . . . ?
C3 C4 C5 C6 -1.2(9) . . . . ?
C4 C5 C6 C1 -0.3(8) . . . . ?
C6 C1 C2 C3 -0.8(8) . . . . ?
C6 C1 C7 C8 131.3(6) . . . . ?
C6 C1 C7 C10 -36.8(8) . . . . ?
C7 C1 C2 C3 176.3(5) . . . . ?
C7 C1 C6 C5 -175.9(5) . . . . ?
C7 C8 C9 N1 -0.6(6) . . . . ?
C7 C8 C9 C21 176.0(6) . . . . ?
C7 C10 C11 O1 147.4(6) . . . . ?
C7 C10 C11 C12 -35.7(9) . . . . ?
C8 C7 C10 N1 -2.0(6) . . . . ?
C8 C7 C10 C11 -178.6(6) . . . . ?
C8 C9 C21 C20 -178.5(6) . . . . ?
C9 N1 C10 C7 1.7(6) . . . . ?
C9 N1 C10 C11 178.8(5) . . . . ?
C9 N1 C18 C19 -3.3(8) . . . . ?
C10 N1 C9 C8 -0.7(6) . . . . ?
C10 N1 C9 C21 -178.0(5) . . . . ?
C10 N1 C18 C19 179.8(5) . . . . ?
C10 C7 C8 C9 1.7(6) . . . . ?
C10 C11 C12 C13 -22.0(8) . . . . ?
C10 C11 C12 C17 163.0(5) . . . . ?
C11 C12 C13 C14 -175.5(5) . . . . ?
C11 C12 C17 C16 175.0(5) . . . . ?
C12 C13 C14 C15 0.7(8) . . . . ?
C13 C12 C17 C16 -0.3(8) . . . . ?
C13 C14 C15 Br2 177.7(4) . . . . ?
C13 C14 C15 C16 -0.1(8) . . . . ?
C14 C15 C16 C17 -0.8(8) . . . . ?
C15 C16 C17 C12 0.9(8) . . . . ?
C17 C12 C13 C14 -0.6(8) . . . . ?
C18 N1 C9 C8 -178.1(5) . . . . ?
C18 N1 C9 C21 4.6(8) . . . . ?
C18 N1 C10 C7 178.9(5) . . . . ?
C18 N1 C10 C11 -4.0(9) . . . . ?
C18 C19 C20 C21 2.7(9) . . . . ?
C19 C20 C21 C9 -1.2(9) . . . . ?
C22 C19 C20 C21 -177.6(5) . . . . ?
